data_2005798
loop_
_publ_author_name
'Kevran, S.'
'Elmali, A.'
'Elerman, Y.'

_publ_section_title
;
 5-Chloro-2-[(2-hydroxybenzylidene)aminomethyl]phenol
;
_journal_issue 12
_journal_name_full 'Acta Crystallographica Section C'
_journal_page_first 3256
_journal_page_last 3258
_journal_paper_doi 10.1107/S0108270196010268
_journal_volume 52
_journal_year 1996
_chemical_formula_sum 'C14 H12 Cl N O2'
_chemical_formula_weight 261.70
_chemical_name_systematic
;
 ?
;
_space_group_IT_number 29
_symmetry_cell_setting orthorhombic
_symmetry_space_group_name_Hall 'P 2c -2ac'
_symmetry_space_group_name_H-M 'P c a 21'
_audit_creation_method SHELXL
_cell_angle_alpha 90.00
_cell_angle_beta 90.00
_cell_angle_gamma 90.00
_cell_formula_units_Z 4
_cell_length_a 6.246(3)
_cell_length_b 7.187(4)
_cell_length_c 31.334(2)
_cell_measurement_reflns_used 25
_cell_measurement_temperature 293(2)
_cell_measurement_theta_max 13.05
_cell_measurement_theta_min 2.35
_cell_volume 1406.6(10)
_computing_cell_refinement 'Enraf-Nonius Structure Determination Package'
_computing_data_collection 'Enraf-Nonius Structure Determination Package (Frenz, 1985)'
_computing_data_reduction 'Enraf-Nonius Structure Determination Package'
_computing_molecular_graphics 'PLUTON92 (Spek, 1992)'
_computing_publication_material SHELXL93
_computing_structure_refinement 'SHELXL93 (Sheldrick, 1993)'
_computing_structure_solution 'SHELXS86 (Sheldrick, 1985)'
_diffrn_ambient_temperature 293(2)
_diffrn_measurement_device 'Enraf-Nonius CAD4'
_diffrn_measurement_method \q/2\q
_diffrn_radiation_monochromator graphite
_diffrn_radiation_source 'fine-focus sealed tube'
_diffrn_radiation_type MoK\a
_diffrn_radiation_wavelength 0.71069
_diffrn_reflns_av_R_equivalents 0.036
_diffrn_reflns_av_sigmaI/netI 0.0248
_diffrn_reflns_limit_h_max 7
_diffrn_reflns_limit_h_min 0
_diffrn_reflns_limit_k_max 8
_diffrn_reflns_limit_k_min 0
_diffrn_reflns_limit_l_max 36
_diffrn_reflns_limit_l_min 0
_diffrn_reflns_number 4347
_diffrn_reflns_theta_max 24.97
_diffrn_reflns_theta_min 1.30
_diffrn_standards_decay_% none
_diffrn_standards_interval_time 120
_diffrn_standards_number 3
_exptl_absorpt_coefficient_mu 0.265
_exptl_absorpt_correction_type none
_exptl_crystal_colour yellow
_exptl_crystal_density_diffrn 1.236
_exptl_crystal_density_meas 1.239
_exptl_crystal_density_method 'pycnometrically using cyclohexane'
_exptl_crystal_description needle
_exptl_crystal_F_000 544
_exptl_crystal_size_max 0.50
_exptl_crystal_size_mid 0.15
_exptl_crystal_size_min 0.05
_refine_diff_density_max 0.15
_refine_diff_density_min -0.26
_refine_ls_abs_structure_details 'Flack (1983)'
_refine_ls_abs_structure_Flack 0.14(9)
_refine_ls_extinction_method none
_refine_ls_goodness_of_fit_all 1.111
_refine_ls_goodness_of_fit_obs 1.159
_refine_ls_hydrogen_treatment 'H atoms riding with fixed U's'
_refine_ls_matrix_type full
_refine_ls_number_parameters 168
_refine_ls_number_reflns 1266
_refine_ls_number_restraints 0
_refine_ls_restrained_S_all 1.111
_refine_ls_restrained_S_obs 1.159
_refine_ls_R_factor_all 0.0418
_refine_ls_R_factor_obs 0.0402
_refine_ls_shift/esd_max 0.025
_refine_ls_shift/esd_mean 0.005
_refine_ls_structure_factor_coef Fsqd
_refine_ls_weighting_details 'w = 1/[\s^2^(Fo^2^)+(0.0614P)^2^] where P=(Fo^2^+2Fc^2^)/3'
_refine_ls_weighting_scheme calc
_refine_ls_wR_factor_all 0.0969
_refine_ls_wR_factor_obs 0.0958
_reflns_number_observed 1152
_reflns_number_total 1266
_reflns_observed_criterion >2sigma(I)
_cod_data_source_file mu1276.cif
_cod_data_source_block 4
_cod_depositor_comments
;
The following automatic conversions were performed:

'_refine_ls_weighting_scheme' value 'calc w =
1/[\s^2^(Fo^2^)+(0.0614P)^2^] where P=(Fo^2^+2Fc^2^)/3' was changed
to 'calc'. New tag '_refine_ls_weighting_details' was created. The
value of the new tag was set to 'w = 1/[\s^2^(Fo^2^)+(0.0614P)^2^]
where P=(Fo^2^+2Fc^2^)/3'.

Automatic conversion script
Id: cif_fix_values 3143 2015-03-26 13:38:13Z robertas 
;
_cod_database_code 2005798

loop_
_symmetry_equiv_pos_as_xyz
'x, y, z'
'-x, -y, z+1/2'
'x+1/2, -y, z'
'-x+1/2, y, z+1/2'

loop_
_atom_site_aniso_label
_atom_site_aniso_U_11
_atom_site_aniso_U_22
_atom_site_aniso_U_33
_atom_site_aniso_U_12
_atom_site_aniso_U_13
_atom_site_aniso_U_23
Cl1 0.0526(5) 0.0698(6) 0.0463(5) -0.0043(4) 0.0030(4) -0.0011(4)
O1 0.0329(13) 0.0537(13) 0.0548(15) -0.0113(9) 0.0159(11) -0.0036(11)
O2 0.060(2) 0.0474(12) 0.0349(11) 0.0098(9) 0.0206(10) -0.0005(9)
N1 0.048(2) 0.0392(12) 0.0371(14) -0.0025(11) 0.0179(13) -0.0012(10)
C1 0.043(2) 0.0455(15) 0.040(2) -0.0079(13) 0.0147(15) -0.0014(14)
C2 0.052(2) 0.041(2) 0.058(2) -0.0018(14) 0.014(2) -0.0050(15)
C3 0.047(2) 0.049(2) 0.055(2) -0.0077(13) 0.017(2) -0.005(2)
C4 0.036(2) 0.0425(15) 0.0393(14) -0.0062(13) 0.0147(14) -0.0001(13)
C5 0.042(2) 0.048(2) 0.039(2) -0.0060(12) 0.0160(14) -0.0012(13)
C6 0.048(2) 0.053(2) 0.042(2) -0.004(2) 0.007(2) 0.0085(14)
C7 0.072(2) 0.0301(13) 0.067(2) -0.0130(15) 0.028(2) 0.0007(15)
C8 0.042(2) 0.0424(14) 0.0357(15) -0.0049(13) 0.0155(15) 0.0002(13)
C9 0.037(2) 0.0397(15) 0.0389(15) -0.0032(13) 0.0070(14) -0.0004(13)
C10 0.043(2) 0.052(2) 0.048(2) -0.0014(15) 0.0187(15) 0.0030(15)
C11 0.047(2) 0.053(2) 0.057(2) 0.0072(14) 0.006(2) 0.0069(15)
C12 0.050(2) 0.044(2) 0.055(2) 0.0090(15) 0.004(2) 0.0114(15)
C13 0.053(2) 0.057(2) 0.036(2) -0.001(2) 0.0130(15) 0.0063(14)
C14 0.041(2) 0.047(2) 0.0358(14) -0.0035(13) 0.0139(14) 0.0022(13)

loop_
_atom_site_label
_atom_site_occupancy
_atom_site_fract_x
_atom_site_fract_y
_atom_site_fract_z
_atom_site_U_iso_or_equiv
_atom_site_thermal_displace_type
_atom_site_calc_flag
_atom_site_type_symbol
Cl1 1 0.1038 0.3897 0.6721 0.0562(3) Uani d Cl
O1 1 0.7858(4) 0.1089(3) 0.60939(9) 0.0471(6) Uani d O
O2 1 0.8961(4) 0.3842(3) 0.44403(8) 0.0475(6) Uani d O
N1 1 0.6479(5) 0.1280(3) 0.47532(9) 0.0415(6) Uani d N
C1 1 0.2692(6) 0.3185(4) 0.63041(10) 0.0428(7) Uani d C
C2 1 0.4680(6) 0.2374(4) 0.63748(12) 0.0503(8) Uani d C
H2 1 0.5172 0.2177 0.6651 0.060 Uiso calc H
C3 1 0.5938(6) 0.1856(5) 0.60219(12) 0.0504(9) Uani d C
C4 1 0.5203(5) 0.2102(4) 0.56143(9) 0.0392(7) Uani d C
C5 1 0.3206(5) 0.2898(4) 0.55413(11) 0.0430(7) Uani d C
H5 1 0.2722 0.3067 0.5263 0.052 Uiso calc H
C6 1 0.1938(6) 0.3438(5) 0.58810(12) 0.0476(8) Uani d C
H6 1 0.0599 0.3964 0.5833 0.057 Uiso calc H
C7 1 0.6396(7) 0.1658(5) 0.52146(14) 0.0565(10) Uani d C
H7A 1 0.7452 0.2646 0.5227 0.068 Uiso calc H
H7B 1 0.7168 0.0571 0.5314 0.068 Uiso calc H
C8 1 0.4963(5) 0.1618(4) 0.44811(10) 0.0401(7) Uani d C
H8 1 0.3482 0.1688 0.4506 0.048 Uiso calc H
C9 1 0.6431(5) 0.1851(4) 0.41206(10) 0.0384(6) Uani d C
C10 1 0.5719(6) 0.0854(4) 0.37618(12) 0.0475(8) Uani d C
H10 1 0.4466 0.0159 0.3778 0.057 Uiso calc H
C11 1 0.6862(6) 0.0900(5) 0.33875(13) 0.0521(9) Uani d C
H11 1 0.6397 0.0227 0.3151 0.062 Uiso calc H
C12 1 0.8750(6) 0.1977(5) 0.33639(12) 0.0499(9) Uani d C
H12 1 0.9526 0.2031 0.3111 0.060 Uiso calc H
C13 1 0.9439(6) 0.2949(5) 0.37185(10) 0.0489(8) Uani d C
H13 1 1.0686 0.3653 0.3704 0.059 Uiso calc H
C14 1 0.8278(5) 0.2885(4) 0.40995(10) 0.0412(7) Uani d C
H01 1 0.8291(69) 0.1199(51) 0.6382(15) 0.058(12) Uiso d H
H02 1 0.8188(69) 0.3080(57) 0.4633(14) 0.069(12) Uiso d H

loop_
_atom_type_symbol
_atom_type_description
_atom_type_scat_dispersion_real
_atom_type_scat_dispersion_imag
_atom_type_scat_source
C C 0.0033 0.0016 'International Tables Vol C Tables 4.2.6.8 and 6.1.1.4'
H H 0.0000 0.0000 'International Tables Vol C Tables 4.2.6.8 and 6.1.1.4'
N N 0.0061 0.0033 'International Tables Vol C Tables 4.2.6.8 and 6.1.1.4'
O O 0.0106 0.0060 'International Tables Vol C Tables 4.2.6.8 and 6.1.1.4'
Cl Cl 0.1484 0.1585 'International Tables Vol C Tables 4.2.6.8 and 6.1.1.4'

loop_
_geom_angle_atom_site_label_1
_geom_angle_atom_site_label_2
_geom_angle_atom_site_label_3
_geom_angle
_geom_angle_publ_flag
C3 O1 H01 113.(3) ?
C14 O2 H02 93.(3) ?
C8 N1 C7 125.8(3) yes
C2 C1 C6 120.0(3) ?
C2 C1 Cl1 122.2(3) yes
C6 C1 Cl1 117.8(3) yes
C1 C2 C3 119.0(3) ?
C1 C2 H2 120.5(3) ?
C3 C2 H2 120.5(4) ?
O1 C3 C4 120.7(3) yes
O1 C3 C2 118.5(4) yes
C4 C3 C2 120.8(3) ?
C3 C4 C5 120.5(3) ?
C3 C4 C7 126.0(3) ?
C5 C4 C7 113.4(3) ?
C6 C5 C4 120.2(3) ?
C6 C5 H5 119.9(3) ?
C4 C5 H5 119.9(3) ?
C5 C6 C1 119.6(3) ?
C5 C6 H6 120.2(3) ?
C1 C6 H6 120.2(3) ?
N1 C7 C4 151.8(4) yes
N1 C7 H7A 98.6(3) ?
C4 C7 H7A 98.6(3) ?
N1 C7 H7B 98.6(3) ?
C4 C7 H7B 98.6(3) ?
H7A C7 H7B 103.9(4) ?
N1 C8 C9 94.1(3) yes
N1 C8 H8 132.9(3) ?
C9 C8 H8 132.9(3) ?
C14 C9 C10 120.2(3) ?
C14 C9 C8 128.7(3) ?
C10 C9 C8 111.2(3) ?
C11 C10 C9 120.4(3) ?
C11 C10 H10 119.8(4) ?
C9 C10 H10 119.8(3) ?
C10 C11 C12 119.5(4) ?
C10 C11 H11 120.3(4) ?
C12 C11 H11 120.3(4) ?
C13 C12 C11 119.7(3) ?
C13 C12 H12 120.2(4) ?
C11 C12 H12 120.1(4) ?
C12 C13 C14 120.6(3) ?
C12 C13 H13 119.7(3) ?
C14 C13 H13 119.7(3) ?
O2 C14 C9 120.4(3) yes
O2 C14 C13 119.9(3) yes
C9 C14 C13 119.7(3) ?

loop_
_geom_bond_atom_site_label_1
_geom_bond_atom_site_label_2
_geom_bond_distance
_geom_bond_publ_flag
Cl1 C1 1.744(3) yes
O1 C3 1.339(4) yes
O1 H01 0.95(5) ?
O2 C14 1.340(4) yes
O2 H02 0.95(4) ?
N1 C8 1.297(5) yes
N1 C7 1.472(5) yes
C1 C2 1.389(5) yes
C1 C6 1.419(5) yes
C2 C3 1.407(5) yes
C2 H2 0.930(4) ?
C3 C4 1.369(5) yes
C4 C5 1.391(5) yes
C4 C7 1.492(5) yes
C5 C6 1.382(5) yes
C5 H5 0.930(4) ?
C6 H6 0.930(4) ?
C7 H7A 0.970(3) ?
C7 H7B 0.970(4) ?
C8 C9 1.464(4) yes
C8 H8 0.930(3) ?
C9 C14 1.374(4) yes
C9 C10 1.405(5) yes
C10 C11 1.374(5) yes
C10 H10 0.930(3) ?
C11 C12 1.412(5) yes
C11 H11 0.930(4) ?
C12 C13 1.381(5) yes
C12 H12 0.930(4) ?
C13 C14 1.398(4) yes
C13 H13 0.930(4) ?

loop_
_cod_related_entry_id
_cod_related_entry_database
_cod_related_entry_code
1 ChemSpider 21186606
